data_4125126
loop_
_publ_author_name
'Yang, Youqing'
'Li, Ruirui'
'Zhao, Yue'
'Zhao, Dongbing'
'Shi, Zhuangzhi'

_publ_section_title
;
 Cu-Catalyzed Direct C6-Arylation of Indoles.
;
_journal_issue 28
_journal_name_full 'Journal of the American Chemical Society'
_journal_page_first 8734
_journal_page_last 8737
_journal_paper_doi 10.1021/jacs.6b05777
_journal_volume 138
_journal_year 2016
_chemical_formula_sum 'C22 H27 I N O P'
_chemical_formula_weight 479.32
_chemical_name_systematic
; 
 ? 
;
_space_group_IT_number 2
_symmetry_space_group_name_Hall '-P 1'
_symmetry_space_group_name_H-M 'P -1'
_atom_sites_solution_hydrogens geom
_atom_sites_solution_primary direct
_atom_sites_solution_secondary difmap
_audit_creation_method SHELXL-97
_cell_angle_alpha 81.918(2)
_cell_angle_beta 70.076(2)
_cell_angle_gamma 64.935(2)
_cell_formula_units_Z 4
_cell_length_a 12.0966(9)
_cell_length_b 12.7937(10)
_cell_length_c 16.0697(12)
_cell_measurement_reflns_used 9925
_cell_measurement_temperature 296(2)
_cell_measurement_theta_max 28.47
_cell_measurement_theta_min 2.70
_cell_volume 2117.9(3)
_computing_cell_refinement 'Bruker SAINT'
_computing_data_collection 'Bruker APEX2'
_computing_data_reduction 'Bruker SAINT'
_computing_molecular_graphics 'Bruker SHELXTL'
_computing_publication_material 'Bruker SHELXTL'
_computing_structure_refinement 'SHELXL-97 (Sheldrick, 2008)'
_computing_structure_solution 'SHELXS-97 (Sheldrick, 2008)'
_diffrn_ambient_temperature 296(2)
_diffrn_measured_fraction_theta_full 0.977
_diffrn_measured_fraction_theta_max 0.977
_diffrn_measurement_device_type 'Bruker APEX-II CCD'
_diffrn_measurement_method '\f and \w scans'
_diffrn_radiation_monochromator graphite
_diffrn_radiation_source 'fine-focus sealed tube'
_diffrn_radiation_type MoK\a
_diffrn_radiation_wavelength 0.71073
_diffrn_reflns_av_R_equivalents 0.0369
_diffrn_reflns_av_sigmaI/netI 0.0541
_diffrn_reflns_limit_h_max 14
_diffrn_reflns_limit_h_min -14
_diffrn_reflns_limit_k_max 15
_diffrn_reflns_limit_k_min -15
_diffrn_reflns_limit_l_max 19
_diffrn_reflns_limit_l_min -16
_diffrn_reflns_number 14511
_diffrn_reflns_theta_full 25.01
_diffrn_reflns_theta_max 25.01
_diffrn_reflns_theta_min 2.00
_exptl_absorpt_coefficient_mu 1.598
_exptl_absorpt_correction_T_max 0.7200
_exptl_absorpt_correction_T_min 0.6632
_exptl_absorpt_correction_type multi-scan
_exptl_absorpt_process_details sadabs
_exptl_crystal_colour colorless
_exptl_crystal_density_diffrn 1.503
_exptl_crystal_density_method 'not measured'
_exptl_crystal_description block
_exptl_crystal_F_000 968
_exptl_crystal_size_max 0.28
_exptl_crystal_size_mid 0.26
_exptl_crystal_size_min 0.22
_refine_diff_density_max 3.821
_refine_diff_density_min -1.187
_refine_diff_density_rms 0.204
_refine_ls_extinction_method none
_refine_ls_goodness_of_fit_ref 1.169
_refine_ls_hydrogen_treatment mixed
_refine_ls_matrix_type full
_refine_ls_number_parameters 479
_refine_ls_number_reflns 7289
_refine_ls_number_restraints 0
_refine_ls_restrained_S_all 1.169
_refine_ls_R_factor_all 0.0762
_refine_ls_R_factor_gt 0.0707
_refine_ls_shift/su_max 0.000
_refine_ls_shift/su_mean 0.000
_refine_ls_structure_factor_coef Fsqd
_refine_ls_weighting_details 'calc w=1/[\s^2^(Fo^2^)+(0.0447P)^2^+59.5769P] where P=(Fo^2^+2Fc^2^)/3'
_refine_ls_weighting_scheme calc
_refine_ls_wR_factor_gt 0.2276
_refine_ls_wR_factor_ref 0.2302
_reflns_number_gt 6498
_reflns_number_total 7289
_reflns_threshold_expression >2sigma(I)
_cod_data_source_file ja6b05777_si_004.cif
_cod_data_source_block 20160325szzy1_0m_a
_cod_depositor_comments 'Adding full bibliography for 4125126--4125127.cif.'
_cod_database_code 4125126

loop_
_symmetry_equiv_pos_as_xyz
'x, y, z'
'-x, -y, -z'

loop_
_atom_site_label
_atom_site_type_symbol
_atom_site_fract_x
_atom_site_fract_y
_atom_site_fract_z
_atom_site_U_iso_or_equiv
_atom_site_adp_type
_atom_site_occupancy
_atom_site_symmetry_multiplicity
_atom_site_calc_flag
_atom_site_refinement_flags
C1 C 0.2540(10) 0.0627(9) 0.7239(7) 0.022(2) Uani 1 1 d .
H1 H 0.3217 0.0624 0.6739 0.026 Uiso 1 1 calc R
C2 C 0.2160(11) -0.0286(10) 0.7374(8) 0.027(2) Uani 1 1 d .
H2 H 0.2579 -0.0895 0.6972 0.032 Uiso 1 1 calc R
C3 C 0.1146(10) -0.0272(9) 0.8118(7) 0.023(2) Uani 1 1 d .
C4 C 0.0535(10) 0.0606(9) 0.8719(7) 0.022(2) Uani 1 1 d .
H4 H -0.0139 0.0600 0.9217 0.027 Uiso 1 1 calc R
C5 C 0.0930(10) 0.1515(10) 0.8582(7) 0.026(2) Uani 1 1 d .
H5 H 0.0518 0.2110 0.8995 0.031 Uiso 1 1 calc R
C6 C 0.1932(10) 0.1542(9) 0.7834(7) 0.021(2) Uani 1 1 d .
C7 C 0.2353(10) 0.2506(8) 0.7697(6) 0.018(2) Uani 1 1 d .
C8 C 0.1426(10) 0.3631(9) 0.7962(7) 0.025(2) Uani 1 1 d .
H8 H 0.0563 0.3760 0.8201 0.030 Uiso 1 1 calc R
C9 C 0.1787(10) 0.4556(9) 0.7868(8) 0.027(2) Uani 1 1 d .
H9 H 0.1176 0.5290 0.8063 0.032 Uiso 1 1 calc R
C10 C 0.3083(10) 0.4356(8) 0.7476(8) 0.023(2) Uani 1 1 d .
C11 C 0.4001(10) 0.3234(8) 0.7224(6) 0.017(2) Uani 1 1 d .
C12 C 0.3646(10) 0.2308(8) 0.7320(6) 0.017(2) Uani 1 1 d .
H12 H 0.4262 0.1571 0.7136 0.020 Uiso 1 1 calc R
C13 C 0.3765(10) 0.5094(9) 0.7306(7) 0.022(2) Uani 1 1 d .
H13 H 0.3406 0.5882 0.7419 0.026 Uiso 1 1 calc R
C14 C 0.5028(10) 0.4419(9) 0.6952(7) 0.024(2) Uani 1 1 d .
H14 H 0.5679 0.4686 0.6771 0.029 Uiso 1 1 calc R
C15 C 0.7722(11) 0.1894(10) 0.7008(8) 0.029(3) Uani 1 1 d .
C16 C 0.9054(11) 0.1027(12) 0.6509(9) 0.040(3) Uani 1 1 d .
H16A H 0.9455 0.1401 0.6015 0.060 Uiso 1 1 d R
H16B H 0.8978 0.0402 0.6300 0.060 Uiso 1 1 d R
H16C H 0.9568 0.0733 0.6899 0.060 Uiso 1 1 d R
C17 C 0.7801(15) 0.2959(12) 0.7279(11) 0.051(4) Uani 1 1 d .
H17A H 0.8360 0.2722 0.7637 0.077 Uiso 1 1 calc R
H17B H 0.6959 0.3480 0.7612 0.077 Uiso 1 1 calc R
H17C H 0.8134 0.3340 0.6759 0.077 Uiso 1 1 calc R
C18 C 0.7171(13) 0.1302(12) 0.7864(9) 0.043(3) Uani 1 1 d .
H18A H 0.7255 0.0565 0.7716 0.065 Uiso 1 1 calc R
H18B H 0.6280 0.1779 0.8135 0.065 Uiso 1 1 calc R
H18C H 0.7638 0.1198 0.8268 0.065 Uiso 1 1 calc R
C19 C 0.7140(11) 0.2712(10) 0.5215(7) 0.027(2) Uani 1 1 d .
C20 C 0.5931(15) 0.3244(14) 0.4937(9) 0.051(4) Uani 1 1 d .
H20A H 0.5336 0.3931 0.5279 0.076 Uiso 1 1 calc R
H20B H 0.5543 0.2701 0.5037 0.076 Uiso 1 1 calc R
H20C H 0.6152 0.3435 0.4320 0.076 Uiso 1 1 calc R
C21 C 0.8139(14) 0.1657(12) 0.4631(8) 0.042(3) Uani 1 1 d .
H21A H 0.7765 0.1120 0.4658 0.063 Uiso 1 1 d R
H21B H 0.8869 0.1292 0.4841 0.063 Uiso 1 1 d R
H21C H 0.8408 0.1900 0.4031 0.063 Uiso 1 1 d R
C22 C 0.7713(15) 0.3602(12) 0.5102(9) 0.048(4) Uani 1 1 d .
H22A H 0.8074 0.3723 0.4483 0.072 Uiso 1 1 calc R
H22B H 0.8374 0.3325 0.5379 0.072 Uiso 1 1 calc R
H22C H 0.7051 0.4317 0.5373 0.072 Uiso 1 1 calc R
C24 C 0.3993(10) 0.3704(9) 0.9581(7) 0.024(2) Uani 1 1 d .
H24 H 0.4640 0.2964 0.9519 0.028 Uiso 1 1 calc R
C25 C 0.2717(11) 0.3859(10) 0.9891(7) 0.025(2) Uani 1 1 d .
C26 C 0.1768(11) 0.4952(10) 1.0019(7) 0.024(2) Uani 1 1 d .
H26 H 0.0911 0.5053 1.0238 0.029 Uiso 1 1 calc R
C27 C 0.2067(10) 0.5909(9) 0.9825(7) 0.021(2) Uani 1 1 d .
H27 H 0.1409 0.6645 0.9924 0.026 Uiso 1 1 calc R
C28 C 0.3350(9) 0.5785(9) 0.9483(6) 0.018(2) Uani 1 1 d .
C29 C 0.4302(10) 0.4648(9) 0.9363(7) 0.022(2) Uani 1 1 d .
H29 H 0.5162 0.4533 0.9131 0.026 Uiso 1 1 calc R
C30 C 0.3038(10) 0.7779(9) 0.9798(6) 0.022(2) Uani 1 1 d .
H30 H 0.2406 0.7783 1.0329 0.026 Uiso 1 1 calc R
C31 C 0.3340(11) 0.8725(9) 0.9575(7) 0.024(2) Uani 1 1 d .
H31 H 0.2909 0.9367 0.9946 0.029 Uiso 1 1 calc R
C32 C 0.4300(10) 0.8711(9) 0.8785(7) 0.020(2) Uani 1 1 d .
C33 C 0.4911(9) 0.7752(8) 0.8216(6) 0.0150(19) Uani 1 1 d .
C34 C 0.4632(9) 0.6779(8) 0.8447(6) 0.0157(19) Uani 1 1 d .
H34 H 0.5079 0.6131 0.8082 0.019 Uiso 1 1 calc R
C35 C 0.3669(9) 0.6796(9) 0.9236(7) 0.019(2) Uani 1 1 d .
C36 C 0.5722(10) 0.9075(8) 0.7578(7) 0.020(2) Uani 1 1 d .
H36 H 0.6218 0.9429 0.7176 0.024 Uiso 1 1 calc R
C37 C 0.4841(10) 0.9544(9) 0.8348(7) 0.021(2) Uani 1 1 d .
H37 H 0.4616 1.0269 0.8563 0.026 Uiso 1 1 calc R
C38 C 0.8097(11) 0.5758(10) 0.7790(7) 0.029(3) Uani 1 1 d .
H38A H 0.8845 0.5411 0.7982 0.044 Uiso 1 1 calc R
H38B H 0.7859 0.5169 0.7696 0.044 Uiso 1 1 calc R
H38C H 0.7401 0.6288 0.8236 0.044 Uiso 1 1 calc R
C39 C 0.8826(11) 0.7320(11) 0.7082(9) 0.032(3) Uani 1 1 d .
H39A H 0.8167 0.7823 0.7558 0.048 Uiso 1 1 calc R
H39B H 0.8972 0.7764 0.6554 0.048 Uiso 1 1 calc R
H39C H 0.9605 0.6939 0.7234 0.048 Uiso 1 1 calc R
C40 C 0.9479(11) 0.5533(11) 0.6200(8) 0.031(3) Uani 1 1 d .
H40A H 1.0175 0.5058 0.6426 0.046 Uiso 1 1 calc R
H40B H 0.9784 0.5942 0.5688 0.046 Uiso 1 1 calc R
H40C H 0.9148 0.5056 0.6039 0.046 Uiso 1 1 calc R
C41 C 0.6980(10) 0.7804(9) 0.5571(7) 0.022(2) Uani 1 1 d .
C42 C 0.5597(13) 0.8640(11) 0.5613(8) 0.040(3) Uani 1 1 d .
H42A H 0.5556 0.8856 0.5024 0.059 Uiso 1 1 calc R
H42B H 0.5350 0.9318 0.5942 0.059 Uiso 1 1 calc R
H42C H 0.5022 0.8269 0.5901 0.059 Uiso 1 1 calc R
C43 C 0.7480(11) 0.6876(9) 0.4856(7) 0.027(2) Uani 1 1 d .
H43A H 0.6901 0.6500 0.4986 0.040 Uiso 1 1 calc R
H43B H 0.8317 0.6317 0.4851 0.040 Uiso 1 1 calc R
H43C H 0.7530 0.7236 0.4286 0.040 Uiso 1 1 calc R
C44 C 0.7860(13) 0.8461(11) 0.5297(8) 0.038(3) Uani 1 1 d .
H44A H 0.7832 0.8825 0.4736 0.056 Uiso 1 1 calc R
H44B H 0.8725 0.7931 0.5251 0.056 Uiso 1 1 calc R
H44C H 0.7570 0.9038 0.5735 0.056 Uiso 1 1 calc R
C45 C 0.8396(9) 0.6411(9) 0.6922(7) 0.020(2) Uani 1 1 d .
I1 I 0.05195(8) -0.16156(7) 0.83269(6) 0.0331(2) Uani 1 1 d .
I2 I 0.22392(9) 0.24259(7) 1.01944(5) 0.0374(3) Uani 1 1 d .
N1 N 0.5227(8) 0.3267(7) 0.6895(6) 0.0187(18) Uani 1 1 d .
N2 N 0.5797(8) 0.7979(7) 0.7460(5) 0.0167(17) Uani 1 1 d .
O1 O 0.6421(7) 0.1129(6) 0.6324(5) 0.0229(16) Uani 1 1 d .
O2 O 0.6478(7) 0.6084(6) 0.6625(5) 0.0210(15) Uani 1 1 d .
P1 P 0.6640(2) 0.2173(2) 0.63548(17) 0.0170(5) Uani 1 1 d .
P2 P 0.6900(2) 0.7005(2) 0.66293(16) 0.0138(5) Uani 1 1 d .

loop_
_atom_site_aniso_label
_atom_site_aniso_U_11
_atom_site_aniso_U_22
_atom_site_aniso_U_33
_atom_site_aniso_U_23
_atom_site_aniso_U_13
_atom_site_aniso_U_12
C1 0.015(5) 0.024(5) 0.028(6) -0.001(4) -0.005(4) -0.011(4)
C2 0.026(6) 0.026(6) 0.031(6) -0.003(5) -0.006(5) -0.013(5)
C3 0.020(5) 0.022(5) 0.033(6) 0.011(4) -0.013(5) -0.013(4)
C4 0.015(5) 0.028(6) 0.025(6) 0.009(4) -0.004(4) -0.014(4)
C5 0.021(5) 0.031(6) 0.023(6) -0.001(5) -0.003(4) -0.010(5)
C6 0.016(5) 0.024(5) 0.024(5) 0.004(4) -0.011(4) -0.007(4)
C7 0.022(5) 0.018(5) 0.016(5) 0.002(4) -0.010(4) -0.007(4)
C8 0.015(5) 0.026(6) 0.031(6) -0.002(5) -0.007(4) -0.006(4)
C9 0.018(5) 0.021(5) 0.033(6) -0.002(5) -0.011(5) 0.001(4)
C10 0.018(5) 0.012(5) 0.038(6) 0.007(4) -0.010(5) -0.006(4)
C11 0.021(5) 0.017(5) 0.012(5) 0.004(4) -0.005(4) -0.007(4)
C12 0.025(5) 0.016(5) 0.014(5) 0.002(4) -0.009(4) -0.010(4)
C13 0.028(6) 0.015(5) 0.021(5) 0.002(4) -0.011(4) -0.006(4)
C14 0.026(6) 0.019(5) 0.034(6) 0.000(4) -0.011(5) -0.015(5)
C15 0.025(6) 0.030(6) 0.035(6) -0.004(5) -0.017(5) -0.006(5)
C16 0.022(6) 0.043(7) 0.045(8) -0.002(6) -0.010(6) -0.003(5)
C17 0.056(9) 0.039(8) 0.075(11) -0.008(7) -0.039(8) -0.017(7)
C18 0.040(7) 0.049(8) 0.034(7) 0.006(6) -0.019(6) -0.009(6)
C19 0.029(6) 0.029(6) 0.021(5) 0.003(4) -0.001(5) -0.017(5)
C20 0.060(9) 0.059(9) 0.030(7) 0.013(6) -0.024(7) -0.017(8)
C21 0.054(8) 0.044(8) 0.019(6) -0.005(5) 0.005(6) -0.022(7)
C22 0.065(10) 0.042(8) 0.035(7) 0.000(6) 0.006(7) -0.038(7)
C24 0.026(6) 0.022(5) 0.021(5) -0.001(4) -0.007(4) -0.007(4)
C25 0.031(6) 0.032(6) 0.016(5) 0.000(4) -0.001(4) -0.020(5)
C26 0.026(6) 0.038(6) 0.018(5) 0.007(4) -0.010(4) -0.022(5)
C27 0.020(5) 0.026(5) 0.018(5) 0.001(4) -0.005(4) -0.010(4)
C28 0.017(5) 0.028(5) 0.010(5) 0.000(4) -0.002(4) -0.011(4)
C29 0.018(5) 0.028(6) 0.018(5) -0.001(4) -0.002(4) -0.011(4)
C30 0.017(5) 0.027(6) 0.010(5) 0.001(4) 0.005(4) -0.007(4)
C31 0.029(6) 0.018(5) 0.017(5) -0.006(4) -0.002(4) -0.003(4)
C32 0.023(5) 0.018(5) 0.017(5) -0.005(4) -0.001(4) -0.010(4)
C33 0.015(5) 0.017(5) 0.013(5) -0.002(4) -0.006(4) -0.006(4)
C34 0.011(4) 0.018(5) 0.018(5) -0.006(4) -0.001(4) -0.007(4)
C35 0.016(5) 0.021(5) 0.019(5) 0.003(4) -0.008(4) -0.006(4)
C36 0.021(5) 0.015(5) 0.021(5) 0.000(4) -0.002(4) -0.008(4)
C37 0.028(6) 0.014(5) 0.023(5) -0.002(4) -0.006(4) -0.009(4)
C38 0.022(6) 0.031(6) 0.025(6) 0.000(5) -0.009(5) -0.001(5)
C39 0.024(6) 0.038(7) 0.042(7) -0.006(5) -0.014(5) -0.015(5)
C40 0.019(5) 0.039(7) 0.025(6) -0.009(5) -0.002(5) -0.005(5)
C41 0.027(6) 0.017(5) 0.014(5) 0.001(4) -0.002(4) -0.003(4)
C42 0.042(7) 0.033(7) 0.025(6) -0.001(5) -0.012(6) 0.004(6)
C43 0.036(6) 0.026(6) 0.010(5) -0.002(4) -0.004(4) -0.006(5)
C44 0.055(8) 0.032(6) 0.022(6) 0.004(5) 0.003(6) -0.028(6)
C45 0.011(5) 0.022(5) 0.024(5) -0.002(4) -0.004(4) -0.007(4)
I1 0.0375(5) 0.0316(4) 0.0417(5) 0.0088(3) -0.0156(4) -0.0246(4)
I2 0.0573(6) 0.0413(5) 0.0294(4) 0.0039(3) -0.0097(4) -0.0386(4)
N1 0.019(4) 0.013(4) 0.023(4) -0.002(3) -0.002(4) -0.007(3)
N2 0.019(4) 0.016(4) 0.014(4) -0.003(3) -0.001(3) -0.008(3)
O1 0.019(4) 0.016(3) 0.030(4) -0.005(3) -0.001(3) -0.008(3)
O2 0.021(4) 0.019(4) 0.021(4) -0.005(3) 0.001(3) -0.010(3)
P1 0.0153(12) 0.0150(12) 0.0204(13) -0.0019(10) -0.0024(10) -0.0077(10)
P2 0.0141(12) 0.0125(11) 0.0134(12) -0.0011(9) -0.0010(9) -0.0063(9)

loop_
_atom_type_symbol
_atom_type_description
_atom_type_scat_dispersion_real
_atom_type_scat_dispersion_imag
_atom_type_scat_source
C C 0.0033 0.0016 'International Tables Vol C Tables 4.2.6.8 and 6.1.1.4'
H H 0.0000 0.0000 'International Tables Vol C Tables 4.2.6.8 and 6.1.1.4'
N N 0.0061 0.0033 'International Tables Vol C Tables 4.2.6.8 and 6.1.1.4'
O O 0.0106 0.0060 'International Tables Vol C Tables 4.2.6.8 and 6.1.1.4'
P P 0.1023 0.0942 'International Tables Vol C Tables 4.2.6.8 and 6.1.1.4'
I I -0.4742 1.8119 'International Tables Vol C Tables 4.2.6.8 and 6.1.1.4'

loop_
_geom_angle_atom_site_label_1
_geom_angle_atom_site_label_2
_geom_angle_atom_site_label_3
_geom_angle
C6 C1 C2 121.5(10)
C6 C1 H1 119.3
C2 C1 H1 119.3
C3 C2 C1 118.9(10)
C3 C2 H2 120.6
C1 C2 H2 120.6
C4 C3 C2 121.2(10)
C4 C3 I1 118.9(8)
C2 C3 I1 119.9(8)
C3 C4 C5 119.6(10)
C3 C4 H4 120.2
C5 C4 H4 120.2
C6 C5 C4 120.9(10)
C6 C5 H5 119.5
C4 C5 H5 119.5
C1 C6 C5 118.0(10)
C1 C6 C7 121.4(9)
C5 C6 C7 120.6(10)
C12 C7 C8 120.0(9)
C12 C7 C6 120.8(9)
C8 C7 C6 119.2(9)
C9 C8 C7 120.9(10)
C9 C8 H8 119.5
C7 C8 H8 119.5
C10 C9 C8 118.8(10)
C10 C9 H9 120.6
C8 C9 H9 120.6
C9 C10 C11 119.9(9)
C9 C10 C13 132.6(10)
C11 C10 C13 107.3(9)
C12 C11 C10 121.4(9)
C12 C11 N1 130.4(9)
C10 C11 N1 108.1(8)
C7 C12 C11 118.8(9)
C7 C12 H12 120.6
C11 C12 H12 120.6
C14 C13 C10 106.8(9)
C14 C13 H13 126.6
C10 C13 H13 126.6
C13 C14 N1 111.2(9)
C13 C14 H14 124.4
N1 C14 H14 124.4
C16 C15 C17 110.7(11)
C16 C15 C18 108.0(10)
C17 C15 C18 108.2(11)
C16 C15 P1 108.8(8)
C17 C15 P1 116.2(9)
C18 C15 P1 104.5(8)
C15 C16 H16A 109.5
C15 C16 H16B 109.5
H16A C16 H16B 109.5
C15 C16 H16C 109.5
H16A C16 H16C 109.5
H16B C16 H16C 109.5
C15 C17 H17A 109.5
C15 C17 H17B 109.5
H17A C17 H17B 109.5
C15 C17 H17C 109.5
H17A C17 H17C 109.5
H17B C17 H17C 109.5
C15 C18 H18A 109.5
C15 C18 H18B 109.5
H18A C18 H18B 109.5
C15 C18 H18C 109.5
H18A C18 H18C 109.5
H18B C18 H18C 109.5
C20 C19 C22 109.3(12)
C20 C19 C21 110.1(11)
C22 C19 C21 108.7(10)
C20 C19 P1 105.5(8)
C22 C19 P1 116.2(9)
C21 C19 P1 107.0(8)
C19 C20 H20A 109.5
C19 C20 H20B 109.5
H20A C20 H20B 109.5
C19 C20 H20C 109.5
H20A C20 H20C 109.5
H20B C20 H20C 109.5
C19 C21 H21A 109.5
C19 C21 H21B 109.5
H21A C21 H21B 109.5
C19 C21 H21C 109.5
H21A C21 H21C 109.5
H21B C21 H21C 109.5
C19 C22 H22A 109.5
C19 C22 H22B 109.5
H22A C22 H22B 109.5
C19 C22 H22C 109.5
H22A C22 H22C 109.5
H22B C22 H22C 109.5
C29 C24 C25 119.8(10)
C29 C24 H24 120.1
C25 C24 H24 120.1
C26 C25 C24 119.8(10)
C26 C25 I2 120.1(8)
C24 C25 I2 120.1(8)
C25 C26 C27 120.8(10)
C25 C26 H26 119.6
C27 C26 H26 119.6
C26 C27 C28 120.9(10)
C26 C27 H27 119.5
C28 C27 H27 119.5
C27 C28 C29 116.7(9)
C27 C28 C35 121.1(9)
C29 C28 C35 122.2(9)
C24 C29 C28 121.8(10)
C24 C29 H29 119.1
C28 C29 H29 119.1
C31 C30 C35 121.4(9)
C31 C30 H30 119.3
C35 C30 H30 119.3
C30 C31 C32 119.2(9)
C30 C31 H31 120.4
C32 C31 H31 120.4
C31 C32 C33 119.8(9)
C31 C32 C37 133.6(9)
C33 C32 C37 106.6(8)
C34 C33 C32 121.3(9)
C34 C33 N2 130.6(9)
C32 C33 N2 108.1(8)
C33 C34 C35 118.8(9)
C33 C34 H34 120.6
C35 C34 H34 120.6
C34 C35 C30 119.4(9)
C34 C35 C28 119.5(9)
C30 C35 C28 121.1(9)
C37 C36 N2 110.9(9)
C37 C36 H36 124.6
N2 C36 H36 124.6
C36 C37 C32 107.4(9)
C36 C37 H37 126.3
C32 C37 H37 126.3
C45 C38 H38A 109.5
C45 C38 H38B 109.5
H38A C38 H38B 109.5
C45 C38 H38C 109.5
H38A C38 H38C 109.5
H38B C38 H38C 109.5
C45 C39 H39A 109.5
C45 C39 H39B 109.5
H39A C39 H39B 109.5
C45 C39 H39C 109.5
H39A C39 H39C 109.5
H39B C39 H39C 109.5
C45 C40 H40A 109.5
C45 C40 H40B 109.5
H40A C40 H40B 109.5
C45 C40 H40C 109.5
H40A C40 H40C 109.5
H40B C40 H40C 109.5
C44 C41 C42 109.9(10)
C44 C41 C43 108.1(9)
C42 C41 C43 108.6(10)
C44 C41 P2 117.3(8)
C42 C41 P2 107.5(7)
C43 C41 P2 105.0(7)
C41 C42 H42A 109.5
C41 C42 H42B 109.5
H42A C42 H42B 109.5
C41 C42 H42C 109.5
H42A C42 H42C 109.5
H42B C42 H42C 109.5
C41 C43 H43A 109.5
C41 C43 H43B 109.5
H43A C43 H43B 109.5
C41 C43 H43C 109.5
H43A C43 H43C 109.5
H43B C43 H43C 109.5
C41 C44 H44A 109.5
C41 C44 H44B 109.5
H44A C44 H44B 109.5
C41 C44 H44C 109.5
H44A C44 H44C 109.5
H44B C44 H44C 109.5
C38 C45 C39 108.5(9)
C38 C45 C40 108.7(9)
C39 C45 C40 110.7(9)
C38 C45 P2 104.6(7)
C39 C45 P2 114.9(7)
C40 C45 P2 109.2(7)
C14 N1 C11 106.5(8)
C14 N1 P1 126.2(7)
C11 N1 P1 126.4(7)
C36 N2 C33 107.0(8)
C36 N2 P2 126.9(7)
C33 N2 P2 125.5(7)
O1 P1 N1 110.2(4)
O1 P1 C15 110.1(5)
N1 P1 C15 105.7(5)
O1 P1 C19 109.5(5)
N1 P1 C19 105.1(5)
C15 P1 C19 116.0(5)
O2 P2 N2 109.6(4)
O2 P2 C45 110.2(4)
N2 P2 C45 104.6(4)
O2 P2 C41 110.0(5)
N2 P2 C41 107.2(4)
C45 P2 C41 114.9(5)

loop_
_geom_bond_atom_site_label_1
_geom_bond_atom_site_label_2
_geom_bond_distance
C1 C6 1.390(15)
C1 C2 1.393(15)
C1 H1 0.9300
C2 C3 1.386(15)
C2 H2 0.9300
C3 C4 1.363(16)
C3 I1 2.100(10)
C4 C5 1.399(15)
C4 H4 0.9300
C5 C6 1.394(15)
C5 H5 0.9300
C6 C7 1.488(14)
C7 C12 1.393(14)
C7 C8 1.410(14)
C8 C9 1.398(16)
C8 H8 0.9300
C9 C10 1.397(15)
C9 H9 0.9300
C10 C11 1.402(14)
C10 C13 1.443(14)
C11 C12 1.394(14)
C11 N1 1.412(13)
C12 H12 0.9300
C13 C14 1.353(15)
C13 H13 0.9300
C14 N1 1.400(13)
C14 H14 0.9300
C15 C16 1.524(16)
C15 C17 1.537(17)
C15 C18 1.555(18)
C15 P1 1.837(11)
C16 H16A 0.9600
C16 H16B 0.9600
C16 H16C 0.9600
C17 H17A 0.9600
C17 H17B 0.9600
C17 H17C 0.9600
C18 H18A 0.9600
C18 H18B 0.9600
C18 H18C 0.9600
C19 C20 1.522(18)
C19 C22 1.528(16)
C19 C21 1.538(16)
C19 P1 1.855(11)
C20 H20A 0.9600
C20 H20B 0.9600
C20 H20C 0.9600
C21 H21A 0.9600
C21 H21B 0.9600
C21 H21C 0.9600
C22 H22A 0.9600
C22 H22B 0.9600
C22 H22C 0.9600
C24 C29 1.377(15)
C24 C25 1.383(15)
C24 H24 0.9300
C25 C26 1.369(16)
C25 I2 2.095(11)
C26 C27 1.386(15)
C26 H26 0.9300
C27 C28 1.403(14)
C27 H27 0.9300
C28 C29 1.410(15)
C28 C35 1.467(14)
C29 H29 0.9300
C30 C31 1.376(15)
C30 C35 1.420(14)
C30 H30 0.9300
C31 C32 1.394(15)
C31 H31 0.9300
C32 C33 1.405(13)
C32 C37 1.459(14)
C33 C34 1.394(14)
C33 N2 1.409(12)
C34 C35 1.394(14)
C34 H34 0.9300
C36 C37 1.339(14)
C36 N2 1.403(12)
C36 H36 0.9300
C37 H37 0.9300
C38 C45 1.536(15)
C38 H38A 0.9600
C38 H38B 0.9600
C38 H38C 0.9600
C39 C45 1.540(14)
C39 H39A 0.9600
C39 H39B 0.9600
C39 H39C 0.9600
C40 C45 1.552(14)
C40 H40A 0.9600
C40 H40B 0.9600
C40 H40C 0.9600
C41 C44 1.539(16)
C41 C42 1.541(16)
C41 C43 1.548(14)
C41 P2 1.853(10)
C42 H42A 0.9600
C42 H42B 0.9600
C42 H42C 0.9600
C43 H43A 0.9600
C43 H43B 0.9600
C43 H43C 0.9600
C44 H44A 0.9600
C44 H44B 0.9600
C44 H44C 0.9600
C45 P2 1.841(10)
N1 P1 1.714(8)
N2 P2 1.720(8)
O1 P1 1.477(7)
O2 P2 1.472(7)
